data_4309015
loop_
_publ_author_name
'Maxim N. Sokolov'
'Artyom L. Gushchin'
'Dmitrii Yu. Naumov'
'Olga A. Gerasko'
'Vladimir P. Fedin'

_publ_contact_author_address
;Institute of Inorganic Chemistry,
SB Russian Academy of Sciences,
Academition Lavrentiev Avenue 3,
Novosibirsk 90,
630090 Russia
;
_publ_contact_author_email d.y.naumov@ngs.ru
_publ_contact_author_fax 7(3832)344489
_publ_contact_author_name 'Dmitry Yu. Naumov'
_publ_contact_author_phone 7(3832)344466
_publ_section_title
;
Cluster Oxalate Complexes [M3(\m3-Q)(\m2-Q2)3(C2O4)3]2- and
[Mo3(\m3-Q)(\m2-Q)3(C2O4)3(H2O)3]2- (M = Mo, W; Q = S, Se):
Mechanochemical Synthesis and Crystal Structure
;
_journal_name_full 'Inorganic Chemistry'
_journal_page_first 2431
_journal_page_last 2436
_journal_paper_doi 10.1021/ic0488637
_journal_volume 44
_journal_year 2005
_chemical_formula_moiety 'C6 O12 S7 Mo3, Br0.5, 3(H2O), K2.5'
_chemical_formula_sum 'C6 H6 Br0.5 K2.5 Mo3 O15 S7'
_chemical_formula_weight 968.05
_space_group_IT_number 14
_symmetry_cell_setting monoclinic
_symmetry_Int_Tables_number 14
_symmetry_space_group_name_Hall '-P 2ybc'
_symmetry_space_group_name_H-M 'P 1 21/c 1'
_atom_sites_solution_hydrogens geom
_atom_sites_solution_primary direct
_atom_sites_solution_secondary difmap
_audit_creation_method SHELXL-97
_cell_angle_alpha 90.00
_cell_angle_beta 99.154(1)
_cell_angle_gamma 90.00
_cell_formula_units_Z 8
_cell_length_a 14.7810(8)
_cell_length_b 13.1362(7)
_cell_length_c 26.7804(14)
_cell_measurement_reflns_used 4994
_cell_measurement_temperature 293(2)
_cell_measurement_theta_max 22.77
_cell_measurement_theta_min 3.59
_cell_volume 5133.6(5)
_computing_cell_refinement 'Bruker SAINT'
_computing_data_collection 'Bruker APEX2'
_computing_data_reduction 'Bruker SAINT'
_computing_molecular_graphics 'Bruker SHELXTL'
_computing_publication_material 'Bruker SHELXTL'
_computing_structure_refinement 'Bruker SHELXTL'
_computing_structure_solution 'Bruker SHELXTL'
_diffrn_ambient_temperature 293(2)
_diffrn_detector_area_resol_mean 25
_diffrn_measured_fraction_theta_full 0.998
_diffrn_measured_fraction_theta_max 0.998
_diffrn_measurement_device_type 'Bruker Nonius X8Apex CCD area-detector'
_diffrn_measurement_method '\f and \w scans'
_diffrn_radiation_monochromator graphite
_diffrn_radiation_probe x-ray
_diffrn_radiation_type MoK\a
_diffrn_radiation_wavelength 0.71073
_diffrn_reflns_av_R_equivalents 0.0491
_diffrn_reflns_av_sigmaI/netI 0.1270
_diffrn_reflns_limit_h_max 17
_diffrn_reflns_limit_h_min -16
_diffrn_reflns_limit_k_max 15
_diffrn_reflns_limit_k_min -14
_diffrn_reflns_limit_l_max 31
_diffrn_reflns_limit_l_min -31
_diffrn_reflns_number 21374
_diffrn_reflns_theta_full 24.97
_diffrn_reflns_theta_max 24.97
_diffrn_reflns_theta_min 1.54
_diffrn_source 'fine-focus sealed tube'
_diffrn_standards_decay_% 0
_exptl_absorpt_coefficient_mu 3.258
_exptl_absorpt_correction_T_max 0.5342
_exptl_absorpt_correction_T_min 0.3951
_exptl_absorpt_correction_type empirical
_exptl_absorpt_process_details 'Bruker SADABS'
_exptl_crystal_colour red
_exptl_crystal_density_diffrn 2.505
_exptl_crystal_density_method 'not measured'
_exptl_crystal_description prism
_exptl_crystal_F_000 3720
_exptl_crystal_size_max 0.35
_exptl_crystal_size_mid 0.30
_exptl_crystal_size_min 0.22
_refine_diff_density_max 1.651
_refine_diff_density_min -1.388
_refine_diff_density_rms 0.202
_refine_ls_extinction_coef 0.000052(13)
_refine_ls_extinction_expression Fc^*^=kFc[1+0.001xFc^2^\l^3^/sin(2\q)]^-1/4^
_refine_ls_extinction_method SHELXL
_refine_ls_goodness_of_fit_ref 0.814
_refine_ls_hydrogen_treatment mixed
_refine_ls_matrix_type full
_refine_ls_number_parameters 632
_refine_ls_number_reflns 8997
_refine_ls_number_restraints 0
_refine_ls_restrained_S_all 0.814
_refine_ls_R_factor_all 0.1045
_refine_ls_R_factor_gt 0.0431
_refine_ls_shift/su_max 0.000
_refine_ls_shift/su_mean 0.000
_refine_ls_structure_factor_coef Fsqd
_refine_ls_weighting_details 'calc w=1/[\s^2^(Fo^2^)+(0.0374P)^2^] where P=(Fo^2^+2Fc^2^)/3'
_refine_ls_weighting_scheme calc
_refine_ls_wR_factor_gt 0.0995
_refine_ls_wR_factor_ref 0.1141
_reflns_number_gt 5019
_reflns_number_total 8997
_reflns_threshold_expression >2sigma(I)
_cod_data_source_file ic0488637si20050204_024042.cif
_cod_data_source_block ag78
_cod_original_sg_symbol_H-M 'P 21/c'
_cod_original_formula_sum 'C6 H6 Br0.50 K2.50 Mo3 O15 S7'
_cod_database_code 4309015

loop_
_symmetry_equiv_pos_as_xyz
'x, y, z'
'-x, y+1/2, -z+1/2'
'-x, -y, -z'
'x, -y-1/2, z-1/2'

loop_
_atom_site_label
_atom_site_type_symbol
_atom_site_fract_x
_atom_site_fract_y
_atom_site_fract_z
_atom_site_U_iso_or_equiv
_atom_site_adp_type
_atom_site_occupancy
_atom_site_symmetry_multiplicity
_atom_site_calc_flag
_atom_site_refinement_flags
_atom_site_disorder_assembly
_atom_site_disorder_group
Mo1 Mo 0.26523(6) 0.15791(7) 0.15447(3) 0.0230(2) Uani 1 1 d . . .
Mo2 Mo 0.31918(6) -0.03918(7) 0.15947(3) 0.0225(2) Uani 1 1 d . . .
Mo3 Mo 0.24895(6) 0.04514(7) 0.23725(3) 0.0217(2) Uani 1 1 d . . .
Mo4 Mo -0.23857(6) 0.17039(7) 0.09601(3) 0.0229(2) Uani 1 1 d . . .
Mo5 Mo -0.29744(6) -0.02545(7) 0.08596(3) 0.0234(2) Uani 1 1 d . . .
Mo6 Mo -0.24313(6) 0.05522(8) 0.17947(3) 0.0241(2) Uani 1 1 d . . .
Br1 Br 0.01518(8) -0.02628(10) 0.11494(5) 0.0431(3) Uani 1 1 d . . .
K1 K 0.01613(18) -0.5988(2) 0.10931(11) 0.0507(8) Uani 1 1 d . . .
K2 K 0.22444(19) -0.4039(2) 0.08483(10) 0.0435(7) Uani 1 1 d . . .
K3 K -0.18762(19) -0.3871(2) 0.03865(10) 0.0441(7) Uani 1 1 d . . .
K4 K 0.49157(17) -0.4468(2) 0.16733(10) 0.0391(7) Uani 1 1 d . . .
K5 K -0.49569(19) -0.3798(2) -0.04190(11) 0.0476(8) Uani 1 1 d . . .
S1 S 0.38951(18) 0.0929(2) 0.21192(10) 0.0242(6) Uani 1 1 d . . .
S2 S -0.37356(18) 0.1066(2) 0.12223(10) 0.0273(6) Uani 1 1 d . . .
S11 S 0.20948(19) 0.0317(2) 0.09276(10) 0.0310(7) Uani 1 1 d . . .
S12 S 0.3417(2) 0.0751(2) 0.08912(10) 0.0316(7) Uani 1 1 d . . .
S21 S 0.18793(19) -0.1032(2) 0.19193(10) 0.0287(7) Uani 1 1 d . . .
S22 S 0.30818(19) -0.1318(2) 0.23895(10) 0.0308(7) Uani 1 1 d . . .
S31 S 0.12443(18) 0.1316(2) 0.18632(10) 0.0278(6) Uani 1 1 d . . .
S32 S 0.2106(2) 0.2293(2) 0.23033(11) 0.0326(7) Uani 1 1 d . . .
S41 S -0.17507(18) 0.0437(2) 0.04739(10) 0.0287(6) Uani 1 1 d . . .
S42 S -0.30082(19) 0.0933(2) 0.01337(10) 0.0301(7) Uani 1 1 d . . .
S51 S -0.17771(19) -0.0933(2) 0.14811(10) 0.0295(7) Uani 1 1 d . . .
S52 S -0.30542(19) -0.1213(2) 0.16548(11) 0.0330(7) Uani 1 1 d . . .
S61 S -0.10828(18) 0.1376(2) 0.15951(10) 0.0274(6) Uani 1 1 d . . .
S62 S -0.1976(2) 0.2379(2) 0.18356(10) 0.0319(7) Uani 1 1 d . . .
O1W O 0.0065(6) -0.6259(7) 0.2230(3) 0.058(3) Uani 1 1 d . . .
O2W O 0.0165(7) -0.4238(8) 0.0532(4) 0.081(3) Uani 1 1 d . . .
O3W O 0.1296(17) -0.2283(17) 0.0525(11) 0.120(10) Uani 0.50 1 d P . .
O4W O -0.0402(16) -0.2770(13) 0.1075(7) 0.075(7) Uani 0.50 1 d P . .
O5W O 0.0017(10) -0.2974(10) 0.2097(5) 0.028(3) Uani 0.50 1 d P . .
O6W O 0.4647(8) -0.6061(8) 0.2297(4) 0.092(4) Uani 1 1 d . . .
O7W O 0.5662(11) -0.6423(13) 0.1465(6) 0.052(5) Uani 0.50 1 d P . .
O8W O -0.4802(5) -0.4172(6) 0.0626(3) 0.041(2) Uani 1 1 d . . .
O11 O 0.1825(5) 0.2564(6) 0.1043(3) 0.035(2) Uani 1 1 d . . .
O12 O 0.3488(5) 0.2852(6) 0.1499(3) 0.0328(19) Uani 1 1 d . . .
O13 O 0.1802(5) 0.4015(6) 0.0620(3) 0.037(2) Uani 1 1 d . . .
O14 O 0.3607(5) 0.4303(6) 0.1087(3) 0.040(2) Uani 1 1 d . . .
O21 O 0.3032(5) -0.1703(6) 0.1127(3) 0.0315(18) Uani 1 1 d . . .
O22 O 0.4530(4) -0.0961(5) 0.1647(3) 0.0280(18) Uani 1 1 d . . .
O23 O 0.3781(5) -0.2982(6) 0.0842(3) 0.042(2) Uani 1 1 d . . .
O24 O 0.5280(6) -0.2406(7) 0.1568(4) 0.059(3) Uani 1 1 d . . .
O31 O 0.1516(5) 0.0091(6) 0.2858(3) 0.034(2) Uani 1 1 d . . .
O32 O 0.3193(5) 0.0741(6) 0.3100(2) 0.0293(18) Uani 1 1 d . . .
O33 O 0.1319(6) 0.0065(7) 0.3666(3) 0.052(3) Uani 1 1 d . . .
O34 O 0.2986(5) 0.1073(7) 0.3891(3) 0.050(2) Uani 1 1 d . . .
O41 O -0.1463(5) 0.2700(6) 0.0670(3) 0.0332(19) Uani 1 1 d . . .
O42 O -0.3175(5) 0.3006(5) 0.0741(3) 0.0300(18) Uani 1 1 d . . .
O43 O -0.1394(6) 0.4098(6) 0.0200(3) 0.046(2) Uani 1 1 d . . .
O44 O -0.3241(5) 0.4373(6) 0.0247(3) 0.048(2) Uani 1 1 d . . .
O51 O -0.2746(5) -0.1570(6) 0.0441(3) 0.0316(19) Uani 1 1 d . . .
O52 O -0.4288(5) -0.0736(6) 0.0561(3) 0.0329(19) Uani 1 1 d . . .
O53 O -0.3415(5) -0.2759(6) -0.0077(3) 0.036(2) Uani 1 1 d . . .
O54 O -0.5094(5) -0.1840(6) 0.0028(3) 0.043(2) Uani 1 1 d . . .
O61 O -0.1599(5) 0.0129(6) 0.2497(3) 0.0327(19) Uani 1 1 d . . .
O62 O -0.3258(5) 0.0887(6) 0.2342(3) 0.0317(19) Uani 1 1 d . . .
O63 O -0.1605(6) 0.0015(7) 0.3325(3) 0.053(3) Uani 1 1 d . . .
O64 O -0.3229(5) 0.1148(6) 0.3162(3) 0.040(2) Uani 1 1 d . . .
C11 C 0.2191(7) 0.3378(8) 0.0916(4) 0.024(2) Uani 1 1 d . . .
C12 C 0.3188(7) 0.3554(8) 0.1181(4) 0.024(2) Uani 1 1 d . . .
C21 C 0.3745(8) -0.2232(9) 0.1106(4) 0.031(3) Uani 1 1 d . . .
C22 C 0.4600(8) -0.1871(9) 0.1458(5) 0.037(3) Uani 1 1 d . . .
C31 C 0.1759(7) 0.0269(9) 0.3334(4) 0.032(3) Uani 1 1 d . . .
C32 C 0.2729(8) 0.0745(9) 0.3474(4) 0.036(3) Uani 1 1 d . . .
C41 C -0.1805(8) 0.3483(9) 0.0436(4) 0.032(3) Uani 1 1 d . . .
C42 C -0.2812(8) 0.3661(8) 0.0464(4) 0.028(3) Uani 1 1 d . . .
C51 C -0.3448(7) -0.2022(9) 0.0191(4) 0.030(3) Uani 1 1 d . . .
C52 C -0.4358(8) -0.1509(9) 0.0254(4) 0.037(3) Uani 1 1 d . . .
C61 C -0.1964(8) 0.0277(10) 0.2896(4) 0.038(3) Uani 1 1 d . . .
C62 C -0.2894(8) 0.0801(9) 0.2808(4) 0.033(3) Uani 1 1 d . . .

loop_
_atom_site_aniso_label
_atom_site_aniso_U_11
_atom_site_aniso_U_22
_atom_site_aniso_U_33
_atom_site_aniso_U_23
_atom_site_aniso_U_13
_atom_site_aniso_U_12
Mo1 0.0247(5) 0.0213(5) 0.0225(5) 0.0011(4) 0.0021(4) -0.0010(4)
Mo2 0.0235(5) 0.0230(5) 0.0217(5) 0.0008(4) 0.0054(4) 0.0003(4)
Mo3 0.0206(5) 0.0248(5) 0.0201(5) -0.0001(4) 0.0042(4) -0.0010(4)
Mo4 0.0231(5) 0.0243(5) 0.0214(5) -0.0008(4) 0.0041(4) -0.0006(4)
Mo5 0.0218(5) 0.0253(6) 0.0221(5) -0.0024(4) 0.0006(4) -0.0012(4)
Mo6 0.0212(5) 0.0320(6) 0.0188(5) -0.0006(4) 0.0023(4) -0.0010(4)
Br1 0.0299(7) 0.0447(8) 0.0530(8) -0.0105(7) 0.0015(6) -0.0004(6)
K1 0.0326(16) 0.063(2) 0.0558(19) -0.0012(16) 0.0057(14) 0.0007(15)
K2 0.0469(17) 0.0423(18) 0.0382(16) 0.0085(14) -0.0028(13) -0.0125(14)
K3 0.0476(17) 0.054(2) 0.0322(15) 0.0071(14) 0.0103(13) 0.0138(15)
K4 0.0302(14) 0.0404(17) 0.0459(16) -0.0021(13) 0.0041(12) 0.0007(13)
K5 0.0454(17) 0.0478(19) 0.0513(18) -0.0170(15) 0.0129(14) -0.0158(15)
S1 0.0232(14) 0.0252(16) 0.0242(14) 0.0028(12) 0.0040(11) -0.0043(12)
S2 0.0223(14) 0.0326(17) 0.0263(15) -0.0014(13) 0.0020(12) 0.0006(13)
S11 0.0343(16) 0.0330(17) 0.0238(15) -0.0020(13) -0.0014(12) 0.0009(14)
S12 0.0372(17) 0.0341(18) 0.0248(15) 0.0016(13) 0.0095(13) -0.0016(14)
S21 0.0294(16) 0.0275(17) 0.0297(15) -0.0016(13) 0.0064(12) -0.0034(13)
S22 0.0315(16) 0.0305(17) 0.0305(16) 0.0072(13) 0.0058(13) 0.0025(14)
S31 0.0234(15) 0.0276(16) 0.0316(15) -0.0011(13) 0.0020(12) 0.0021(13)
S32 0.0353(17) 0.0288(17) 0.0339(16) -0.0049(14) 0.0060(13) 0.0014(14)
S41 0.0285(15) 0.0319(17) 0.0264(15) -0.0052(13) 0.0060(12) -0.0013(14)
S42 0.0361(17) 0.0346(17) 0.0187(14) -0.0004(13) 0.0011(12) 0.0033(14)
S51 0.0253(15) 0.0320(17) 0.0301(15) 0.0017(13) 0.0013(12) -0.0012(13)
S52 0.0294(16) 0.0348(18) 0.0338(16) 0.0081(14) 0.0019(13) -0.0045(14)
S61 0.0206(14) 0.0316(17) 0.0294(15) -0.0070(13) 0.0023(12) 0.0006(13)
S62 0.0338(16) 0.0314(17) 0.0303(16) -0.0076(13) 0.0047(13) -0.0042(14)
O1W 0.045(6) 0.047(6) 0.081(7) 0.006(5) 0.007(5) -0.002(5)
O2W 0.075(7) 0.080(8) 0.093(8) 0.012(7) 0.030(6) 0.001(6)
O3W 0.12(2) 0.049(15) 0.18(3) -0.032(17) -0.006(19) -0.014(15)
O4W 0.15(2) 0.026(11) 0.058(13) -0.017(9) 0.037(13) -0.015(12)
O5W 0.040(9) 0.015(8) 0.030(8) -0.012(7) 0.005(7) 0.004(7)
O6W 0.135(10) 0.068(8) 0.061(7) 0.020(6) -0.022(7) -0.030(7)
O7W 0.064(12) 0.055(12) 0.035(10) -0.017(9) 0.004(9) 0.035(10)
O8W 0.045(5) 0.041(5) 0.039(5) -0.004(4) 0.008(4) 0.000(4)
O11 0.034(5) 0.030(5) 0.038(5) 0.016(4) 0.000(4) -0.005(4)
O12 0.034(4) 0.029(5) 0.036(4) 0.006(4) 0.004(4) -0.004(4)
O13 0.044(5) 0.040(5) 0.028(4) 0.009(4) 0.007(4) 0.011(4)
O14 0.050(5) 0.031(5) 0.039(5) 0.004(4) 0.007(4) -0.016(4)
O21 0.025(4) 0.036(5) 0.033(4) -0.002(4) 0.003(3) 0.003(4)
O22 0.022(4) 0.022(4) 0.041(5) 0.004(4) 0.007(3) -0.002(3)
O23 0.042(5) 0.036(5) 0.051(5) -0.015(4) 0.016(4) -0.006(4)
O24 0.030(5) 0.038(6) 0.110(8) 0.005(5) 0.008(5) 0.003(4)
O31 0.026(4) 0.049(5) 0.028(4) -0.006(4) 0.006(3) -0.003(4)
O32 0.029(4) 0.040(5) 0.020(4) 0.003(3) 0.006(3) -0.007(4)
O33 0.048(5) 0.079(7) 0.034(5) -0.007(5) 0.021(4) -0.019(5)
O34 0.044(5) 0.084(7) 0.023(4) -0.012(5) 0.003(4) -0.013(5)
O41 0.029(4) 0.029(5) 0.044(5) 0.006(4) 0.014(4) 0.003(4)
O42 0.025(4) 0.026(5) 0.040(5) -0.003(4) 0.007(4) 0.003(4)
O43 0.051(6) 0.044(6) 0.044(5) 0.018(4) 0.014(4) 0.002(5)
O44 0.038(5) 0.042(6) 0.062(6) 0.019(5) 0.001(4) 0.011(4)
O51 0.029(4) 0.030(5) 0.037(5) -0.008(4) 0.007(4) -0.002(4)
O52 0.029(4) 0.033(5) 0.035(4) -0.009(4) -0.002(4) -0.001(4)
O53 0.035(5) 0.028(5) 0.042(5) -0.018(4) -0.002(4) -0.007(4)
O54 0.027(5) 0.038(5) 0.061(5) -0.013(4) -0.005(4) -0.001(4)
O61 0.026(4) 0.053(6) 0.020(4) 0.007(4) 0.008(3) 0.012(4)
O62 0.027(4) 0.042(5) 0.025(4) -0.006(4) 0.003(3) 0.005(4)
O63 0.053(6) 0.076(7) 0.030(5) 0.004(5) 0.010(4) 0.027(5)
O64 0.036(5) 0.056(6) 0.030(4) -0.010(4) 0.014(4) -0.003(4)
C11 0.034(7) 0.023(6) 0.017(5) 0.003(5) 0.010(5) 0.000(5)
C12 0.029(6) 0.018(6) 0.028(6) 0.012(5) 0.014(5) -0.002(5)
C21 0.030(7) 0.036(7) 0.028(6) -0.002(6) 0.008(5) -0.010(6)
C22 0.037(7) 0.027(7) 0.051(8) -0.005(6) 0.021(6) -0.001(6)
C31 0.027(6) 0.044(8) 0.027(6) -0.002(6) 0.011(5) 0.001(6)
C32 0.033(7) 0.046(8) 0.030(7) 0.006(6) 0.005(6) -0.003(6)
C41 0.035(7) 0.032(7) 0.027(6) -0.003(6) 0.001(5) 0.013(6)
C42 0.037(7) 0.013(6) 0.032(6) 0.001(5) 0.002(5) -0.012(5)
C51 0.024(6) 0.037(8) 0.025(6) 0.012(6) -0.006(5) -0.010(6)
C52 0.034(7) 0.035(8) 0.038(7) 0.014(6) -0.001(6) -0.008(6)
C61 0.034(7) 0.047(8) 0.030(7) 0.006(6) -0.004(6) 0.001(6)
C62 0.034(7) 0.038(8) 0.028(6) 0.007(6) 0.010(6) -0.012(6)

loop_
_atom_type_symbol
_atom_type_description
_atom_type_scat_dispersion_real
_atom_type_scat_dispersion_imag
_atom_type_scat_source
C C 0.0033 0.0016 'International Tables Vol C Tables 4.2.6.8 and 6.1.1.4'
H H 0.0000 0.0000 'International Tables Vol C Tables 4.2.6.8 and 6.1.1.4'
O O 0.0106 0.0060 'International Tables Vol C Tables 4.2.6.8 and 6.1.1.4'
Mo Mo -1.6832 0.6857 'International Tables Vol C Tables 4.2.6.8 and 6.1.1.4'
K K 0.2009 0.2494 'International Tables Vol C Tables 4.2.6.8 and 6.1.1.4'
Br Br -0.2901 2.4595 'International Tables Vol C Tables 4.2.6.8 and 6.1.1.4'
S S 0.1246 0.1234 'International Tables Vol C Tables 4.2.6.8 and 6.1.1.4'

loop_
_geom_angle_atom_site_label_1
_geom_angle_atom_site_label_2
_geom_angle_atom_site_label_3
_geom_angle
_geom_angle_site_symmetry_1
_geom_angle_site_symmetry_3
_geom_angle_publ_flag
O12 Mo1 O11 76.1(3) . . ?
O12 Mo1 S1 85.5(2) . . ?
O11 Mo1 S1 161.6(2) . . ?
O12 Mo1 S11 130.9(2) . . ?
O11 Mo1 S11 83.3(2) . . ?
S1 Mo1 S11 110.28(10) . . ?
O12 Mo1 S31 133.6(2) . . ?
O11 Mo1 S31 82.4(2) . . ?
S1 Mo1 S31 110.22(10) . . ?
S11 Mo1 S31 85.56(10) . . ?
O12 Mo1 S12 88.2(2) . . ?
O11 Mo1 S12 95.9(2) . . ?
S1 Mo1 S12 84.64(10) . . ?
S11 Mo1 S12 49.80(10) . . ?
S31 Mo1 S12 134.98(10) . . ?
O12 Mo1 S32 91.0(2) . . ?
O11 Mo1 S32 93.3(2) . . ?
S1 Mo1 S32 85.63(10) . . ?
S11 Mo1 S32 134.83(10) . . ?
S31 Mo1 S32 49.50(10) . . ?
S12 Mo1 S32 170.27(10) . . ?
O12 Mo1 Mo2 126.5(2) . . ?
O11 Mo1 Mo2 139.0(2) . . ?
S1 Mo1 Mo2 55.19(7) . . ?
S11 Mo1 Mo2 55.79(7) . . ?
S31 Mo1 Mo2 96.31(8) . . ?
S12 Mo1 Mo2 56.74(7) . . ?
S32 Mo1 Mo2 116.88(8) . . ?
O12 Mo1 Mo3 127.9(2) . . ?
O11 Mo1 Mo3 137.6(2) . . ?
S1 Mo1 Mo3 55.25(7) . . ?
S11 Mo1 Mo3 96.94(8) . . ?
S31 Mo1 Mo3 55.56(7) . . ?
S12 Mo1 Mo3 116.58(8) . . ?
S32 Mo1 Mo3 56.97(7) . . ?
Mo2 Mo1 Mo3 60.01(3) . . ?
O22 Mo2 O21 76.4(3) . . ?
O22 Mo2 S1 84.4(2) . . ?
O21 Mo2 S1 160.6(2) . . ?
O22 Mo2 S21 131.2(2) . . ?
O21 Mo2 S21 84.8(2) . . ?
S1 Mo2 S21 110.24(10) . . ?
O22 Mo2 S11 134.9(2) . . ?
O21 Mo2 S11 82.9(2) . . ?
S1 Mo2 S11 109.75(10) . . ?
S21 Mo2 S11 85.20(10) . . ?
O22 Mo2 S12 91.5(2) . . ?
O21 Mo2 S12 93.4(2) . . ?
S1 Mo2 S12 84.68(10) . . ?
S21 Mo2 S12 134.68(10) . . ?
S11 Mo2 S12 49.80(10) . . ?
O22 Mo2 S22 87.6(2) . . ?
O21 Mo2 S22 95.3(2) . . ?
S1 Mo2 S22 86.15(10) . . ?
S21 Mo2 S22 49.46(10) . . ?
S11 Mo2 S22 134.44(10) . . ?
S12 Mo2 S22 170.83(11) . . ?
O22 Mo2 Mo1 127.70(19) . . ?
O21 Mo2 Mo1 138.0(2) . . ?
S1 Mo2 Mo1 54.96(7) . . ?
S21 Mo2 Mo1 95.99(8) . . ?
S11 Mo2 Mo1 55.48(7) . . ?
S12 Mo2 Mo1 57.03(7) . . ?
S22 Mo2 Mo1 116.92(8) . . ?
O22 Mo2 Mo3 124.6(2) . . ?
O21 Mo2 Mo3 140.03(19) . . ?
S1 Mo2 Mo3 55.21(7) . . ?
S21 Mo2 Mo3 55.52(7) . . ?
S11 Mo2 Mo3 96.75(8) . . ?
S12 Mo2 Mo3 116.90(8) . . ?
S22 Mo2 Mo3 56.95(7) . . ?
Mo1 Mo2 Mo3 60.04(3) . . ?
O32 Mo3 O31 75.9(3) . . ?
O32 Mo3 S1 83.69(19) . . ?
O31 Mo3 S1 159.6(2) . . ?
O32 Mo3 S21 135.3(2) . . ?
O31 Mo3 S21 83.8(2) . . ?
S1 Mo3 S21 110.31(10) . . ?
O32 Mo3 S31 131.8(2) . . ?
O31 Mo3 S31 85.4(2) . . ?
S1 Mo3 S31 109.91(10) . . ?
S21 Mo3 S31 84.47(10) . . ?
O32 Mo3 S22 91.8(2) . . ?
O31 Mo3 S22 92.9(2) . . ?
S1 Mo3 S22 86.02(10) . . ?
S21 Mo3 S22 49.50(10) . . ?
S31 Mo3 S22 133.72(10) . . ?
O32 Mo3 S32 88.1(2) . . ?
O31 Mo3 S32 95.3(2) . . ?
S1 Mo3 S32 85.43(10) . . ?
S21 Mo3 S32 133.74(10) . . ?
S31 Mo3 S32 49.52(10) . . ?
S22 Mo3 S32 171.42(10) . . ?
O32 Mo3 Mo2 126.60(19) . . ?
O31 Mo3 Mo2 139.0(2) . . ?
S1 Mo3 Mo2 55.08(7) . . ?
S21 Mo3 Mo2 55.73(7) . . ?
S31 Mo3 Mo2 96.30(7) . . ?
S22 Mo3 Mo2 56.88(7) . . ?
S32 Mo3 Mo2 116.84(8) . . ?
O32 Mo3 Mo1 124.6(2) . . ?
O31 Mo3 Mo1 140.7(2) . . ?
S1 Mo3 Mo1 54.89(7) . . ?
S21 Mo3 Mo1 96.06(7) . . ?
S31 Mo3 Mo1 55.60(7) . . ?
S22 Mo3 Mo1 116.76(7) . . ?
S32 Mo3 Mo1 57.00(7) . . ?
Mo2 Mo3 Mo1 59.95(3) . . ?
O42 Mo4 O41 75.9(3) . . ?
O42 Mo4 S2 85.1(2) . . ?
O41 Mo4 S2 161.0(2) . . ?
O42 Mo4 S41 131.5(2) . . ?
O41 Mo4 S41 84.2(2) . . ?
S2 Mo4 S41 109.67(10) . . ?
O42 Mo4 S61 133.8(2) . . ?
O41 Mo4 S61 83.1(2) . . ?
S2 Mo4 S61 110.20(10) . . ?
S41 Mo4 S61 85.44(10) . . ?
O42 Mo4 S42 88.4(2) . . ?
O41 Mo4 S42 95.4(2) . . ?
S2 Mo4 S42 84.81(10) . . ?
S41 Mo4 S42 49.56(9) . . ?
S61 Mo4 S42 134.70(10) . . ?
O42 Mo4 S62 90.8(2) . . ?
O41 Mo4 S62 92.9(2) . . ?
S2 Mo4 S62 86.38(10) . . ?
S41 Mo4 S62 134.58(10) . . ?
S61 Mo4 S62 49.33(9) . . ?
S42 Mo4 S62 171.19(10) . . ?
O42 Mo4 Mo6 126.82(19) . . ?
O41 Mo4 Mo6 138.4(2) . . ?
S2 Mo4 Mo6 54.95(7) . . ?
S41 Mo4 Mo6 97.12(8) . . ?
S61 Mo4 Mo6 55.71(7) . . ?
S42 Mo4 Mo6 117.06(8) . . ?
S62 Mo4 Mo6 57.05(7) . . ?
O42 Mo4 Mo5 126.06(19) . . ?
O41 Mo4 Mo5 139.6(2) . . ?
S2 Mo4 Mo5 54.77(7) . . ?
S41 Mo4 Mo5 55.59(7) . . ?
S61 Mo4 Mo5 96.22(8) . . ?
S42 Mo4 Mo5 57.03(7) . . ?
S62 Mo4 Mo5 117.18(8) . . ?
Mo6 Mo4 Mo5 60.20(3) . . ?
O52 Mo5 O51 76.4(3) . . ?
O52 Mo5 S2 84.5(2) . . ?
O51 Mo5 S2 161.0(2) . . ?
O52 Mo5 S41 132.2(2) . . ?
O51 Mo5 S41 83.5(2) . . ?
S2 Mo5 S41 109.89(10) . . ?
O52 Mo5 S51 134.0(2) . . ?
O51 Mo5 S51 84.4(2) . . ?
S2 Mo5 S51 109.57(10) . . ?
S41 Mo5 S51 85.18(10) . . ?
O52 Mo5 S42 89.4(2) . . ?
O51 Mo5 S42 94.8(2) . . ?
S2 Mo5 S42 84.78(10) . . ?
S41 Mo5 S42 49.37(10) . . ?
S51 Mo5 S42 134.10(10) . . ?
O52 Mo5 S52 90.4(2) . . ?
O51 Mo5 S52 94.2(2) . . ?
S2 Mo5 S52 85.95(10) . . ?
S41 Mo5 S52 134.45(10) . . ?
S51 Mo5 S52 49.45(10) . . ?
S42 Mo5 S52 170.71(11) . . ?
O52 Mo5 Mo4 126.3(2) . . ?
O51 Mo5 Mo4 138.65(19) . . ?
S2 Mo5 Mo4 55.17(7) . . ?
S41 Mo5 Mo4 55.41(7) . . ?
S51 Mo5 Mo4 95.38(8) . . ?
S42 Mo5 Mo4 56.60(7) . . ?
S52 Mo5 Mo4 116.87(8) . . ?
O52 Mo5 Mo6 126.4(2) . . ?
O51 Mo5 Mo6 139.2(2) . . ?
S2 Mo5 Mo6 54.88(7) . . ?
S41 Mo5 Mo6 96.69(7) . . ?
S51 Mo5 Mo6 55.19(7) . . ?
S42 Mo5 Mo6 116.21(8) . . ?
S52 Mo5 Mo6 57.15(7) . . ?
Mo4 Mo5 Mo6 59.78(3) . . ?
O62 Mo6 O61 76.1(3) . . ?
O62 Mo6 S2 83.5(2) . . ?
O61 Mo6 S2 159.35(19) . . ?
O62 Mo6 S51 136.9(2) . . ?
O61 Mo6 S51 83.6(2) . . ?
S2 Mo6 S51 109.84(10) . . ?
O62 Mo6 S61 131.1(2) . . ?
O61 Mo6 S61 86.1(2) . . ?
S2 Mo6 S61 110.33(10) . . ?
S51 Mo6 S61 83.84(10) . . ?
O62 Mo6 S62 87.2(2) . . ?
O61 Mo6 S62 95.6(2) . . ?
S2 Mo6 S62 86.56(10) . . ?
S51 Mo6 S62 132.92(10) . . ?
S61 Mo6 S62 49.29(10) . . ?
O62 Mo6 S52 93.3(2) . . ?
O61 Mo6 S52 92.1(2) . . ?
S2 Mo6 S52 85.69(10) . . ?
S51 Mo6 S52 49.46(10) . . ?
S61 Mo6 S52 133.07(10) . . ?
S62 Mo6 S52 172.13(10) . . ?
O62 Mo6 Mo4 123.6(2) . . ?
O61 Mo6 Mo4 141.3(2) . . ?
S2 Mo6 Mo4 55.24(7) . . ?
S51 Mo6 Mo4 95.81(8) . . ?
S61 Mo6 Mo4 55.55(7) . . ?
S62 Mo6 Mo4 57.04(7) . . ?
S52 Mo6 Mo4 116.81(8) . . ?
O62 Mo6 Mo5 127.24(19) . . ?
O61 Mo6 Mo5 138.4(2) . . ?
S2 Mo6 Mo5 54.77(7) . . ?
S51 Mo6 Mo5 55.58(7) . . ?
S61 Mo6 Mo5 95.99(7) . . ?
S62 Mo6 Mo5 117.00(8) . . ?
S52 Mo6 Mo5 56.85(7) . . ?
Mo4 Mo6 Mo5 60.02(3) . . ?
O2W K1 O33 77.2(3) . 2_545 ?
O2W K1 O63 80.9(3) . 2_545 ?
O33 K1 O63 101.5(3) 2_545 2_545 ?
O2W K1 O13 71.7(3) . 1_545 ?
O33 K1 O13 148.3(3) 2_545 1_545 ?
O63 K1 O13 67.9(2) 2_545 1_545 ?
O2W K1 O41 110.0(3) . 1_545 ?
O33 K1 O41 76.1(2) 2_545 1_545 ?
O63 K1 O41 167.6(2) 2_545 1_545 ?
O13 K1 O41 120.3(2) 1_545 1_545 ?
O2W K1 O43 66.8(3) . 1_545 ?
O33 K1 O43 68.7(2) 2_545 1_545 ?
O63 K1 O43 147.4(3) 2_545 1_545 ?
O13 K1 O43 103.6(2) 1_545 1_545 ?
O41 K1 O43 43.3(2) 1_545 1_545 ?
O2W K1 O1W 129.8(3) . . ?
O33 K1 O1W 70.4(2) 2_545 . ?
O63 K1 O1W 69.6(2) 2_545 . ?
O13 K1 O1W 127.0(2) 1_545 . ?
O41 K1 O1W 98.3(2) 1_545 . ?
O43 K1 O1W 129.1(2) 1_545 . ?
O2W K1 O11 114.5(3) . 1_545 ?
O33 K1 O11 167.4(2) 2_545 1_545 ?
O63 K1 O11 76.9(2) 2_545 1_545 ?
O13 K1 O11 42.8(2) 1_545 1_545 ?
O41 K1 O11 102.7(2) 1_545 1_545 ?
O43 K1 O11 119.3(2) 1_545 1_545 ?
O1W K1 O11 97.6(2) . 1_545 ?
O2W K1 C11 93.0(3) . 1_545 ?
O33 K1 C11 163.6(3) 2_545 1_545 ?
O63 K1 C11 63.5(3) 2_545 1_545 ?
O13 K1 C11 22.4(2) 1_545 1_545 ?
O41 K1 C11 120.0(3) 1_545 1_545 ?
O43 K1 C11 119.9(2) 1_545 1_545 ?
O1W K1 C11 107.8(2) . 1_545 ?
O11 K1 C11 23.0(2) 1_545 1_545 ?
O2W K1 C41 87.8(3) . 1_545 ?
O33 K1 C41 63.6(3) 2_545 1_545 ?
O63 K1 C41 163.2(3) 2_545 1_545 ?
O13 K1 C41 120.2(3) 1_545 1_545 ?
O41 K1 C41 23.1(2) 1_545 1_545 ?
O43 K1 C41 22.6(2) 1_545 1_545 ?
O1W K1 C41 109.5(3) . 1_545 ?
O11 K1 C41 119.4(3) 1_545 1_545 ?
C11 K1 C41 130.1(3) 1_545 1_545 ?
O2W K1 K2 47.8(2) . . ?
O33 K1 K2 111.5(2) 2_545 . ?
O63 K1 K2 42.95(17) 2_545 . ?
O13 K1 K2 40.28(17) 1_545 . ?
O41 K1 K2 149.29(17) 1_545 . ?
O43 K1 K2 109.89(17) 1_545 . ?
O1W K1 K2 112.30(18) . . ?
O11 K1 K2 76.09(15) 1_545 . ?
C11 K1 K2 53.3(2) 1_545 . ?
C41 K1 K2 132.5(2) 1_545 . ?
O2W K1 K3 44.1(2) . . ?
O33 K1 K3 41.57(17) 2_545 . ?
O63 K1 K3 111.2(2) 2_545 . ?
O13 K1 K3 112.37(17) 1_545 . ?
O41 K1 K3 75.25(16) 1_545 . ?
O43 K1 K3 40.84(17) 1_545 . ?
O1W K1 K3 111.61(18) . . ?
O11 K1 K3 150.77(16) 1_545 . ?
C11 K1 K3 134.8(2) 1_545 . ?
C41 K1 K3 52.7(2) 1_545 . ?
K2 K1 K3 90.96(8) . . ?
O23 K2 O13 132.2(3) . 1_545 ?
O23 K2 O3W 87.4(5) . . ?
O13 K2 O3W 129.0(5) 1_545 . ?
O23 K2 O64 69.4(2) . 2_545 ?
O13 K2 O64 111.5(2) 1_545 2_545 ?
O3W K2 O64 112.4(6) . 2_545 ?
O23 K2 O63 128.7(3) . 2_545 ?
O13 K2 O63 70.2(2) 1_545 2_545 ?
O3W K2 O63 113.3(6) . 2_545 ?
O64 K2 O63 59.3(2) 2_545 2_545 ?
O23 K2 O43 104.4(3) . 3 ?
O13 K2 O43 72.6(2) 1_545 3 ?
O3W K2 O43 66.3(6) . 3 ?
O64 K2 O43 173.8(2) 2_545 3 ?
O63 K2 O43 126.9(2) 2_545 3 ?
O23 K2 O14 80.4(2) . 1_545 ?
O13 K2 O14 58.8(2) 1_545 1_545 ?
O3W K2 O14 166.6(6) . 1_545 ?
O64 K2 O14 68.3(2) 2_545 1_545 ?
O63 K2 O14 79.0(2) 2_545 1_545 ?
O43 K2 O14 111.4(2) 3 1_545 ?
O23 K2 O2W 149.4(3) . . ?
O13 K2 O2W 70.0(3) 1_545 . ?
O3W K2 O2W 63.2(5) . . ?
O64 K2 O2W 127.7(3) 2_545 . ?
O63 K2 O2W 74.6(3) 2_545 . ?
O43 K2 O2W 57.8(2) 3 . ?
O14 K2 O2W 127.8(3) 1_545 . ?
O23 K2 C21 21.0(2) . . ?
O13 K2 C21 151.4(3) 1_545 . ?
O3W K2 C21 75.6(5) . . ?
O64 K2 C21 60.3(3) 2_545 . ?
O63 K2 C21 117.1(3) 2_545 . ?
O43 K2 C21 113.8(3) 3 . ?
O14 K2 C21 94.2(3) 1_545 . ?
O2W K2 C21 137.9(3) . . ?
O23 K2 O21 41.6(2) . . ?
O13 K2 O21 173.6(2) 1_545 . ?
O3W K2 O21 56.1(5) . . ?
O64 K2 O21 66.4(2) 2_545 . ?
O63 K2 O21 112.2(2) 2_545 . ?
O43 K2 O21 109.0(2) 3 . ?
O14 K2 O21 115.3(2) 1_545 . ?
O2W K2 O21 116.2(3) . . ?
C21 K2 O21 22.3(2) . . ?
O23 K2 C11 123.2(3) . 1_545 ?
O13 K2 C11 19.1(2) 1_545 1_545 ?
O3W K2 C11 146.5(5) . 1_545 ?
O64 K2 C11 92.8(3) 2_545 1_545 ?
O63 K2 C11 60.4(2) 2_545 1_545 ?
O43 K2 C11 90.8(3) 3 1_545 ?
O14 K2 C11 43.6(2) 1_545 1_545 ?
O2W K2 C11 84.2(3) . 1_545 ?
C21 K2 C11 137.7(3) . 1_545 ?
O21 K2 C11 156.9(2) . 1_545 ?
O23 K2 C41 84.8(3) . 3 ?
O13 K2 C41 88.5(3) 1_545 3 ?
O3W K2 C41 60.6(6) . 3 ?
O64 K2 C41 153.9(3) 2_545 3 ?
O63 K2 C41 146.5(3) 2_545 3 ?
O43 K2 C41 19.9(2) 3 3 ?
O14 K2 C41 112.4(2) 1_545 3 ?
O2W K2 C41 73.9(3) . 3 ?
C21 K2 C41 94.1(3) . 3 ?
O21 K2 C41 91.8(2) . 3 ?
C11 K2 C41 105.1(3) 1_545 3 ?
O13 K3 O34 145.5(3) 3 2_545 ?
O13 K3 O53 75.9(2) 3 . ?
O34 K3 O53 78.0(2) 2_545 . ?
O13 K3 O43 73.0(2) 3 1_545 ?
O34 K3 O43 107.3(3) 2_545 1_545 ?
O53 K3 O43 128.3(2) . 1_545 ?
O13 K3 O33 141.5(3) 3 2_545 ?
O34 K3 O33 59.0(2) 2_545 2_545 ?
O53 K3 O33 137.1(2) . 2_545 ?
O43 K3 O33 69.8(2) 1_545 2_545 ?
O13 K3 O4W 120.2(4) 3 . ?
O34 K3 O4W 92.1(4) 2_545 . ?
O53 K3 O4W 118.6(4) . . ?
O43 K3 O4W 112.7(4) 1_545 . ?
O33 K3 O4W 67.4(4) 2_545 . ?
O13 K3 O2W 85.4(3) 3 . ?
O34 K3 O2W 127.2(3) 2_545 . ?
O53 K3 O2W 149.2(3) . . ?
O43 K3 O2W 66.2(3) 1_545 . ?
O33 K3 O2W 70.8(3) 2_545 . ?
O4W K3 O2W 51.9(4) . . ?
O13 K3 O44 87.5(2) 3 1_545 ?
O34 K3 O44 66.8(3) 2_545 1_545 ?
O53 K3 O44 82.3(2) . 1_545 ?
O43 K3 O44 56.3(2) 1_545 1_545 ?
O33 K3 O44 80.4(2) 2_545 1_545 ?
O4W K3 O44 147.5(4) . 1_545 ?
O2W K3 O44 121.5(3) . 1_545 ?
O13 K3 O51 100.7(2) 3 . ?
O34 K3 O51 73.2(2) 2_545 . ?
O53 K3 O51 41.53(19) . . ?
O43 K3 O51 169.8(2) 1_545 . ?
O33 K3 O51 117.5(2) 2_545 . ?
O4W K3 O51 77.3(4) . . ?
O2W K3 O51 122.0(3) . . ?
O44 K3 O51 116.4(2) 1_545 . ?
O13 K3 C51 91.8(3) 3 . ?
O34 K3 C51 69.5(3) 2_545 . ?
O53 K3 C51 20.5(2) . . ?
O43 K3 C51 147.8(3) 1_545 . ?
O33 K3 C51 125.5(3) 2_545 . ?
O4W K3 C51 99.5(4) . . ?
O2W K3 C51 142.3(3) . . ?
O44 K3 C51 95.8(2) 1_545 . ?
O51 K3 C51 22.3(2) . . ?
O13 K3 C41 87.8(3) 3 1_545 ?
O34 K3 C41 87.9(3) 2_545 1_545 ?
O53 K3 C41 123.5(3) . 1_545 ?
O43 K3 C41 19.4(2) 1_545 1_545 ?
O33 K3 C41 58.8(3) 2_545 1_545 ?
O4W K3 C41 116.4(4) . 1_545 ?
O2W K3 C41 79.1(3) . 1_545 ?
O44 K3 C41 42.6(2) 1_545 1_545 ?
O51 K3 C41 157.5(2) . 1_545 ?
C51 K3 C41 138.4(3) . 1_545 ?
O13 K3 C11 17.7(2) 3 3 ?
O34 K3 C11 135.3(3) 2_545 3 ?
O53 K3 C11 59.8(2) . 3 ?
O43 K3 C11 89.7(2) 1_545 3 ?
O33 K3 C11 159.1(3) 2_545 3 ?
O4W K3 C11 119.5(4) . 3 ?
O2W K3 C11 97.4(3) . 3 ?
O44 K3 C11 92.1(2) 1_545 3 ?
O51 K3 C11 83.3(2) . 3 ?
C51 K3 C11 74.4(3) . 3 ?
C41 K3 C11 102.7(3) 1_545 3 ?
O64 K4 O6W 84.4(3) 2_545 . ?
O64 K4 O32 148.3(2) 2_545 2_645 ?
O6W K4 O32 100.4(3) . 2_645 ?
O64 K4 O24 85.7(3) 2_545 . ?
O6W K4 O24 148.4(3) . . ?
O32 K4 O24 73.8(2) 2_645 . ?
O64 K4 O14 72.2(2) 2_545 1_545 ?
O6W K4 O14 75.4(3) . 1_545 ?
O32 K4 O14 139.5(2) 2_645 1_545 ?
O24 K4 O14 129.1(3) . 1_545 ?
O64 K4 O7W 133.2(4) 2_545 . ?
O6W K4 O7W 62.4(4) . . ?
O32 K4 O7W 74.2(4) 2_645 . ?
O24 K4 O7W 139.5(4) . . ?
O14 K4 O7W 68.3(4) 1_545 . ?
O64 K4 O8W 112.9(2) 2_545 1_655 ?
O6W K4 O8W 137.8(3) . 1_655 ?
O32 K4 O8W 84.5(2) 2_645 1_655 ?
O24 K4 O8W 73.4(3) . 1_655 ?
O14 K4 O8W 74.3(2) 1_545 1_655 ?
O7W K4 O8W 79.4(4) . 1_655 ?
O64 K4 O23 62.8(2) 2_545 . ?
O6W K4 O23 140.5(3) . . ?
O32 K4 O23 119.1(2) 2_645 . ?
O24 K4 O23 55.2(2) . . ?
O14 K4 O23 74.0(2) 1_545 . ?
O7W K4 O23 125.3(3) . . ?
O8W K4 O23 52.8(2) 1_655 . ?
O64 K4 S1 98.35(18) 2_545 2_645 ?
O6W K4 S1 69.4(2) . 2_645 ?
O32 K4 S1 55.82(15) 2_645 2_645 ?
O24 K4 S1 82.6(2) . 2_645 ?
O14 K4 S1 144.35(19) 1_545 2_645 ?
O7W K4 S1 99.3(3) . 2_645 ?
O8W K4 S1 138.22(18) 1_655 2_645 ?
O23 K4 S1 133.14(17) . 2_645 ?
O64 K4 C22 68.5(3) 2_545 . ?
O6W K4 C22 145.0(3) . . ?
O32 K4 C22 92.5(3) 2_645 . ?
O24 K4 C22 18.6(2) . . ?
O14 K4 C22 114.2(3) 1_545 . ?
O7W K4 C22 152.4(4) . . ?
O8W K4 C22 75.3(2) 1_655 . ?
O23 K4 C22 41.4(2) . . ?
S1 K4 C22 92.4(2) 2_645 . ?
O64 K4 C62 17.5(2) 2_545 2_545 ?
O6W K4 C62 67.7(3) . 2_545 ?
O32 K4 C62 142.6(2) 2_645 2_545 ?
O24 K4 C62 97.6(3) . 2_545 ?
O14 K4 C62 74.0(3) 1_545 2_545 ?
O7W K4 C62 122.9(4) . 2_545 ?
O8W K4 C62 128.8(2) 1_655 2_545 ?
O23 K4 C62 80.2(2) . 2_545 ?
S1 K4 C62 87.29(19) 2_645 2_545 ?
C22 K4 C62 82.3(3) . 2_545 ?
O64 K4 K5 115.78(18) 2_545 3_545 ?
O6W K4 K5 95.7(2) . 3_545 ?
O32 K4 K5 95.09(16) 2_645 3_545 ?
O24 K4 K5 115.6(2) . 3_545 ?
O14 K4 K5 46.67(17) 1_545 3_545 ?
O7W K4 K5 44.3(3) . 3_545 ?
O8W K4 K5 42.25(16) 1_655 3_545 ?
O23 K4 K5 81.00(15) . 3_545 ?
S1 K4 K5 141.54(10) 2_645 3_545 ?
C22 K4 K5 115.6(2) . 3_545 ?
C62 K4 K5 120.6(2) 2_545 3_545 ?
O53 K5 O8W 129.8(3) . 3_445 ?
O53 K5 O8W 79.6(2) . . ?
O8W K5 O8W 91.1(2) 3_445 . ?
O53 K5 O7W 116.2(4) . 3_545 ?
O8W K5 O7W 83.4(4) 3_445 3_545 ?
O8W K5 O7W 163.0(4) . 3_545 ?
O53 K5 O54 60.9(2) . . ?
O8W K5 O54 161.2(3) 3_445 . ?
O8W K5 O54 75.0(2) . . ?
O7W K5 O54 106.3(4) 3_545 . ?
O53 K5 O44 146.6(3) . 3_455 ?
O8W K5 O44 71.5(2) 3_445 3_455 ?
O8W K5 O44 74.1(2) . 3_455 ?
O7W K5 O44 88.9(4) 3_545 3_455 ?
O54 K5 O44 92.3(2) . 3_455 ?
O53 K5 O42 128.6(2) . 3_455 ?
O8W K5 O42 101.5(2) 3_445 3_455 ?
O8W K5 O42 106.1(2) . 3_455 ?
O7W K5 O42 59.7(3) 3_545 3_455 ?
O54 K5 O42 71.3(2) . 3_455 ?
O44 K5 O42 44.9(2) 3_455 3_455 ?
O53 K5 O14 72.7(2) . 3 ?
O8W K5 O14 74.8(2) 3_445 3 ?
O8W K5 O14 127.3(2) . 3 ?
O7W K5 O14 66.7(3) 3_545 3 ?
O54 K5 O14 123.7(2) . 3 ?
O44 K5 O14 140.2(2) 3_455 3 ?
O42 K5 O14 126.3(2) 3_455 3 ?
O53 K5 C42 140.9(3) . 3_455 ?
O8W K5 C42 87.0(3) 3_445 3_455 ?
O8W K5 C42 88.2(2) . 3_455 ?
O7W K5 C42 75.5(4) 3_545 3_455 ?
O54 K5 C42 80.1(2) . 3_455 ?
O44 K5 C42 21.6(2) 3_455 3_455 ?
O42 K5 C42 23.4(2) 3_455 3_455 ?
O14 K5 C42 139.4(3) 3 3_455 ?
O53 K5 C51 17.7(2) . . ?
O8W K5 C51 143.9(3) 3_445 . ?
O8W K5 C51 72.7(2) . . ?
O7W K5 C51 120.3(4) 3_545 . ?
O54 K5 C51 43.7(2) . . ?
O44 K5 C51 130.3(3) 3_455 . ?
O42 K5 C51 113.8(3) 3_455 . ?
O14 K5 C51 89.5(2) 3 . ?
C42 K5 C51 123.3(3) 3_455 . ?
O53 K5 K5 108.6(2) . 3_445 ?
O8W K5 K5 46.35(17) 3_445 3_445 ?
O8W K5 K5 44.71(17) . 3_445 ?
O7W K5 K5 127.6(4) 3_545 3_445 ?
O54 K5 K5 118.6(2) . 3_445 ?
O44 K5 K5 65.04(17) 3_455 3_445 ?
O42 K5 K5 109.91(18) 3_455 3_445 ?
O14 K5 K5 104.69(19) 3 3_445 ?
C42 K5 K5 86.6(2) 3_455 3_445 ?
C51 K5 K5 110.7(2) . 3_445 ?
O53 K5 K4 116.26(18) . 3_545 ?
O8W K5 K4 46.00(16) 3_445 3_545 ?
O8W K5 K4 135.55(19) . 3_545 ?
O7W K5 K4 45.2(3) 3_545 3_545 ?
O54 K5 K4 149.5(2) . 3_545 ?
O44 K5 K4 96.96(19) 3_455 3_545 ?
O42 K5 K4 95.30(15) 3_455 3_545 ?
O14 K5 K4 43.53(15) 3 3_545 ?
C42 K5 K4 98.5(2) 3_455 3_545 ?
C51 K5 K4 132.5(2) . 3_545 ?
K5 K5 K4 91.60(10) 3_445 3_545 ?
Mo1 S1 Mo2 69.85(8) . . ?
Mo1 S1 Mo3 69.86(8) . . ?
Mo2 S1 Mo3 69.72(8) . . ?
Mo1 S1 K4 152.79(12) . 2_655 ?
Mo2 S1 K4 123.57(11) . 2_655 ?
Mo3 S1 K4 91.75(9) . 2_655 ?
Mo5 S2 Mo6 70.35(8) . . ?
Mo5 S2 Mo4 70.06(8) . . ?
Mo6 S2 Mo4 69.81(8) . . ?
S12 S11 Mo1 67.34(12) . . ?
S12 S11 Mo2 66.90(11) . . ?
Mo1 S11 Mo2 68.73(8) . . ?
S11 S12 Mo2 63.30(11) . . ?
S11 S12 Mo1 62.87(11) . . ?
Mo2 S12 Mo1 66.23(7) . . ?
S22 S21 Mo3 67.45(12) . . ?
S22 S21 Mo2 67.27(11) . . ?
Mo3 S21 Mo2 68.75(8) . . ?
S21 S22 Mo2 63.27(11) . . ?
S21 S22 Mo3 63.05(11) . . ?
Mo2 S22 Mo3 66.17(8) . . ?
S32 S31 Mo3 67.52(12) . . ?
S32 S31 Mo1 67.52(11) . . ?
Mo3 S31 Mo1 68.84(8) . . ?
S31 S32 Mo3 62.96(11) . . ?
S31 S32 Mo1 62.97(11) . . ?
Mo3 S32 Mo1 66.03(8) . . ?
S42 S41 Mo4 67.25(11) . . ?
S42 S41 Mo5 67.54(11) . . ?
Mo4 S41 Mo5 69.00(8) . . ?
S41 S42 Mo4 63.19(11) . . ?
S41 S42 Mo5 63.10(11) . . ?
Mo4 S42 Mo5 66.37(7) . . ?
S52 S51 Mo6 68.14(12) . . ?
S52 S51 Mo5 67.65(11) . . ?
Mo6 S51 Mo5 69.24(8) . . ?
S51 S52 Mo5 62.90(11) . . ?
S51 S52 Mo6 62.40(12) . . ?
Mo5 S52 Mo6 66.00(8) . . ?
S62 S61 Mo4 67.70(11) . . ?
S62 S61 Mo6 67.61(11) . . ?
Mo4 S61 Mo6 68.74(8) . . ?
S61 S62 Mo4 62.97(11) . . ?
S61 S62 Mo6 63.10(11) . . ?
Mo4 S62 Mo6 65.91(8) . . ?
K1 O2W K3 96.6(3) . . ?
K1 O2W K2 90.6(3) . . ?
K3 O2W K2 163.6(4) . . ?
K5 O7W K4 90.5(5) 3_545 . ?
K5 O8W K5 88.9(2) 3_445 . ?
K5 O8W K4 91.7(2) 3_445 1_455 ?
K5 O8W K4 167.1(3) . 1_455 ?
C11 O11 Mo1 117.3(7) . . ?
C11 O11 K1 82.6(6) . 1_565 ?
Mo1 O11 K1 136.5(3) . 1_565 ?
C12 O12 Mo1 117.9(7) . . ?
C11 O13 K2 115.4(7) . 1_565 ?
C11 O13 K3 120.2(7) . 3 ?
K2 O13 K3 104.2(3) 1_565 3 ?
C11 O13 K1 93.1(6) . 1_565 ?
K2 O13 K1 95.3(2) 1_565 1_565 ?
K3 O13 K1 126.8(3) 3 1_565 ?
C12 O14 K4 133.0(7) . 1_565 ?
C12 O14 K5 111.1(7) . 3 ?
K4 O14 K5 89.8(2) 1_565 3 ?
C12 O14 K2 106.8(7) . 1_565 ?
K4 O14 K2 94.7(2) 1_565 1_565 ?
K5 O14 K2 122.3(3) 3 1_565 ?
C21 O21 Mo2 117.0(7) . . ?
C21 O21 K2 75.5(6) . . ?
Mo2 O21 K2 152.2(3) . . ?
C22 O22 Mo2 115.5(7) . . ?
C21 O23 K2 107.6(7) . . ?
C21 O23 K4 99.0(7) . . ?
K2 O23 K4 91.8(2) . . ?
C22 O24 K4 114.7(7) . . ?
C31 O31 Mo3 116.9(7) . . ?
C32 O32 Mo3 118.2(7) . . ?
C32 O32 K4 117.9(6) . 2_655 ?
Mo3 O32 K4 121.3(3) . 2_655 ?
C31 O33 K1 145.3(8) . 2 ?
C31 O33 K3 115.1(7) . 2 ?
K1 O33 K3 99.4(2) 2 2 ?
C32 O34 K3 122.2(8) . 2 ?
C41 O41 Mo4 116.9(7) . . ?
C41 O41 K1 87.3(7) . 1_565 ?
Mo4 O41 K1 137.0(3) . 1_565 ?
C42 O42 Mo4 115.8(7) . . ?
C42 O42 K5 93.0(6) . 3_455 ?
Mo4 O42 K5 145.3(3) . 3_455 ?
C41 O43 K3 111.5(7) . 1_565 ?
C41 O43 K2 107.7(7) . 3 ?
K3 O43 K2 96.6(2) 1_565 3 ?
C41 O43 K1 86.9(7) . 1_565 ?
K3 O43 K1 94.4(3) 1_565 1_565 ?
K2 O43 K1 157.0(3) 3 1_565 ?
C42 O44 K5 98.4(7) . 3_455 ?
C42 O44 K3 103.7(7) . 1_565 ?
K5 O44 K3 142.3(3) 3_455 1_565 ?
C51 O51 Mo5 118.0(7) . . ?
C51 O51 K3 80.9(6) . . ?
Mo5 O51 K3 150.3(3) . . ?
C52 O52 Mo5 117.2(7) . . ?
C51 O53 K5 119.7(7) . . ?
C51 O53 K3 105.1(7) . . ?
K5 O53 K3 117.9(3) . . ?
C52 O54 K5 114.0(8) . . ?
C61 O61 Mo6 115.5(7) . . ?
C62 O62 Mo6 117.4(7) . . ?
C61 O63 K1 146.6(8) . 2 ?
C61 O63 K2 117.2(8) . 2 ?
K1 O63 K2 95.3(2) 2 2 ?
C62 O64 K4 120.6(7) . 2 ?
C62 O64 K2 118.8(7) . 2 ?
K4 O64 K2 99.8(2) 2 2 ?
O13 C11 O11 124.8(10) . . ?
O13 C11 C12 120.4(10) . . ?
O11 C11 C12 114.8(9) . . ?
O13 C11 K1 64.4(6) . 1_565 ?
O11 C11 K1 74.4(6) . 1_565 ?
C12 C11 K1 137.4(6) . 1_565 ?
O13 C11 K2 45.5(6) . 1_565 ?
O11 C11 K2 150.5(7) . 1_565 ?
C12 C11 K2 81.2(6) . 1_565 ?
K1 C11 K2 77.3(2) 1_565 1_565 ?
O13 C11 K3 42.1(5) . 3 ?
O11 C11 K3 115.3(7) . 3 ?
C12 C11 K3 113.2(6) . 3 ?
K1 C11 K3 96.9(3) 1_565 3 ?
K2 C11 K3 76.3(2) 1_565 3 ?
O14 C12 O12 126.0(10) . . ?
O14 C12 C11 120.5(9) . . ?
O12 C12 C11 113.5(9) . . ?
O14 C12 K2 53.9(6) . 1_565 ?
O12 C12 K2 153.5(7) . 1_565 ?
C11 C12 K2 73.0(5) . 1_565 ?
O23 C21 O21 125.5(11) . . ?
O23 C21 C22 120.0(11) . . ?
O21 C21 C22 114.5(10) . . ?
O23 C21 K2 51.5(6) . . ?
O21 C21 K2 82.3(6) . . ?
C22 C21 K2 145.9(8) . . ?
O24 C22 O22 123.0(12) . . ?
O24 C22 C21 122.5(11) . . ?
O22 C22 C21 114.4(10) . . ?
O24 C22 K4 46.7(6) . . ?
O22 C22 K4 148.1(8) . . ?
C21 C22 K4 82.8(7) . . ?
O33 C31 O31 126.0(11) . . ?
O33 C31 C32 119.6(10) . . ?
O31 C31 C32 114.4(9) . . ?
O34 C32 O32 126.1(11) . . ?
O34 C32 C31 120.8(10) . . ?
O32 C32 C31 113.1(9) . . ?
O34 C32 K3 41.1(6) . 2 ?
O32 C32 K3 166.9(8) . 2 ?
C31 C32 K3 79.8(6) . 2 ?
O43 C41 O41 126.3(11) . . ?
O43 C41 C42 119.1(10) . . ?
O41 C41 C42 114.6(10) . . ?
O43 C41 K1 70.5(6) . 1_565 ?
O41 C41 K1 69.6(6) . 1_565 ?
C42 C41 K1 138.1(7) . 1_565 ?
O43 C41 K2 52.4(6) . 3 ?
O41 C41 K2 131.2(7) . 3 ?
C42 C41 K2 89.2(6) . 3 ?
K1 C41 K2 120.4(4) 1_565 3 ?
O43 C41 K3 49.1(6) . 1_565 ?
O41 C41 K3 146.8(8) . 1_565 ?
C42 C41 K3 79.9(6) . 1_565 ?
K1 C41 K3 79.9(3) 1_565 1_565 ?
K2 C41 K3 75.7(2) 3 1_565 ?
O44 C42 O42 123.0(11) . . ?
O44 C42 C41 122.1(10) . . ?
O42 C42 C41 114.9(10) . . ?
O44 C42 K5 60.0(6) . 3_455 ?
O42 C42 K5 63.6(5) . 3_455 ?
C41 C42 K5 172.5(7) . 3_455 ?
O53 C51 O51 124.9(11) . . ?
O53 C51 C52 122.3(10) . . ?
O51 C51 C52 112.8(10) . . ?
O53 C51 K3 54.5(6) . . ?
O51 C51 K3 76.8(6) . . ?
C52 C51 K3 154.1(7) . . ?
O53 C51 K5 42.6(5) . . ?
O51 C51 K5 164.6(8) . . ?
C52 C51 K5 80.6(6) . . ?
K3 C51 K5 87.9(3) . . ?
O54 C52 O52 124.1(11) . . ?
O54 C52 C51 120.6(11) . . ?
O52 C52 C51 115.4(10) . . ?
O63 C61 O61 123.8(11) . . ?
O63 C61 C62 121.0(11) . . ?
O61 C61 C62 115.2(9) . . ?
O64 C62 O62 124.2(11) . . ?
O64 C62 C61 121.0(10) . . ?
O62 C62 C61 114.8(10) . . ?
O64 C62 K4 41.9(5) . 2 ?
O62 C62 K4 98.2(6) . 2 ?
C61 C62 K4 134.2(7) . 2 ?

loop_
_geom_bond_atom_site_label_1
_geom_bond_atom_site_label_2
_geom_bond_distance
_geom_bond_site_symmetry_2
_geom_bond_publ_flag
Mo1 O12 2.094(7) . ?
Mo1 O11 2.110(7) . ?
Mo1 S1 2.360(3) . ?
Mo1 S11 2.392(3) . ?
Mo1 S31 2.396(3) . ?
Mo1 S12 2.481(3) . ?
Mo1 S32 2.486(3) . ?
Mo1 Mo2 2.7061(14) . ?
Mo1 Mo3 2.7087(13) . ?
Mo2 O22 2.099(7) . ?
Mo2 O21 2.121(7) . ?
Mo2 S1 2.367(3) . ?
Mo2 S21 2.401(3) . ?
Mo2 S11 2.401(3) . ?
Mo2 S12 2.473(3) . ?
Mo2 S22 2.479(3) . ?
Mo2 Mo3 2.7077(12) . ?
Mo3 O32 2.093(7) . ?
Mo3 O31 2.141(7) . ?
Mo3 S1 2.370(3) . ?
Mo3 S21 2.395(3) . ?
Mo3 S31 2.396(3) . ?
Mo3 S22 2.481(3) . ?
Mo3 S32 2.485(3) . ?
Mo4 O42 2.100(7) . ?
Mo4 O41 2.124(7) . ?
Mo4 S2 2.371(3) . ?
Mo4 S41 2.395(3) . ?
Mo4 S61 2.397(3) . ?
Mo4 S42 2.474(3) . ?
Mo4 S62 2.490(3) . ?
Mo4 Mo6 2.7088(13) . ?
Mo4 Mo5 2.7154(13) . ?
Mo5 O52 2.077(7) . ?
Mo5 O51 2.116(7) . ?
Mo5 S2 2.359(3) . ?
Mo5 S41 2.400(3) . ?
Mo5 S51 2.400(3) . ?
Mo5 S42 2.487(3) . ?
Mo5 S52 2.493(3) . ?
Mo5 Mo6 2.7202(13) . ?
Mo6 O62 2.098(7) . ?
Mo6 O61 2.149(7) . ?
Mo6 S2 2.363(3) . ?
Mo6 S51 2.388(3) . ?
Mo6 S61 2.402(3) . ?
Mo6 S62 2.490(3) . ?
Mo6 S52 2.501(3) . ?
K1 O2W 2.747(11) . ?
K1 O33 2.750(8) 2_545 ?
K1 O63 2.768(9) 2_545 ?
K1 O13 2.909(8) 1_545 ?
K1 O41 3.026(8) 1_545 ?
K1 O43 3.045(8) 1_545 ?
K1 O1W 3.092(9) . ?
K1 O11 3.129(8) 1_545 ?
K1 C11 3.220(11) 1_545 ?
K1 C41 3.225(12) 1_545 ?
K1 K2 4.136(4) . ?
K1 K3 4.309(4) . ?
K2 O23 2.664(8) . ?
K2 O13 2.686(8) 1_545 ?
K2 O3W 2.77(2) . ?
K2 O64 2.825(8) 2_545 ?
K2 O63 2.830(8) 2_545 ?
K2 O43 2.888(8) 3 ?
K2 O14 2.966(9) 1_545 ?
K2 O2W 3.067(11) . ?
K2 C21 3.247(11) . ?
K2 O21 3.324(8) . ?
K2 C11 3.400(11) 1_545 ?
K2 C41 3.474(11) 3 ?
K3 O13 2.722(7) 3 ?
K3 O34 2.729(8) 2_545 ?
K3 O53 2.819(8) . ?
K3 O43 2.826(9) 1_545 ?
K3 O33 2.898(8) 2_545 ?
K3 O4W 2.99(2) . ?
K3 O2W 3.019(10) . ?
K3 O44 3.048(9) 1_545 ?
K3 O51 3.298(8) . ?
K3 C51 3.345(12) . ?
K3 C41 3.480(12) 1_545 ?
K3 C11 3.506(10) 3 ?
K4 O64 2.723(8) 2_545 ?
K4 O6W 2.746(10) . ?
K4 O32 2.778(7) 2_645 ?
K4 O24 2.785(9) . ?
K4 O14 2.801(8) 1_545 ?
K4 O7W 2.884(16) . ?
K4 O8W 2.927(8) 1_655 ?
K4 O23 3.223(9) . ?
K4 S1 3.466(4) 2_645 ?
K4 C22 3.479(12) . ?
K4 C62 3.509(11) 2_545 ?
K4 K5 4.067(4) 3_545 ?
K5 O53 2.690(8) . ?
K5 O8W 2.736(8) 3_445 ?
K5 O8W 2.814(8) . ?
K5 O7W 2.843(15) 3_545 ?
K5 O54 2.856(8) . ?
K5 O44 2.876(8) 3_455 ?
K5 O42 2.948(7) 3_455 ?
K5 O14 2.959(8) 3 ?
K5 C42 3.286(12) 3_455 ?
K5 C51 3.454(11) . ?
K5 K5 3.888(6) 3_445 ?
K5 K4 4.067(4) 3_545 ?
S1 K4 3.466(4) 2_655 ?
S11 S12 2.053(4) . ?
S21 S22 2.043(4) . ?
S31 S32 2.046(4) . ?
S41 S42 2.042(4) . ?
S51 S52 2.048(4) . ?
S61 S62 2.041(4) . ?
O7W K5 2.843(15) 3_545 ?
O8W K5 2.736(8) 3_445 ?
O8W K4 2.927(8) 1_455 ?
O11 C11 1.269(12) . ?
O11 K1 3.129(8) 1_565 ?
O12 C12 1.286(11) . ?
O13 C11 1.231(12) . ?
O13 K2 2.686(8) 1_565 ?
O13 K3 2.722(7) 3 ?
O13 K1 2.909(8) 1_565 ?
O14 C12 1.210(11) . ?
O14 K4 2.801(8) 1_565 ?
O14 K5 2.959(8) 3 ?
O14 K2 2.966(9) 1_565 ?
O21 C21 1.270(13) . ?
O22 C22 1.307(13) . ?
O23 C21 1.219(13) . ?
O24 C22 1.223(13) . ?
O31 C31 1.290(12) . ?
O32 C32 1.301(12) . ?
O32 K4 2.778(7) 2_655 ?
O33 C31 1.212(12) . ?
O33 K1 2.750(8) 2 ?
O33 K3 2.898(8) 2 ?
O34 C32 1.200(13) . ?
O34 K3 2.729(8) 2 ?
O41 C41 1.266(13) . ?
O41 K1 3.026(8) 1_565 ?
O42 C42 1.307(12) . ?
O42 K5 2.948(7) 3_455 ?
O43 C41 1.243(13) . ?
O43 K3 2.826(9) 1_565 ?
O43 K2 2.888(8) 3 ?
O43 K1 3.045(8) 1_565 ?
O44 C42 1.224(12) . ?
O44 K5 2.876(8) 3_455 ?
O44 K3 3.048(9) 1_565 ?
O51 C51 1.286(12) . ?
O52 C52 1.300(13) . ?
O53 C51 1.211(13) . ?
O54 C52 1.237(12) . ?
O61 C61 1.288(12) . ?
O62 C62 1.283(12) . ?
O63 C61 1.234(12) . ?
O63 K1 2.768(9) 2 ?
O63 K2 2.830(8) 2 ?
O64 C62 1.225(12) . ?
O64 K4 2.723(8) 2 ?
O64 K2 2.825(8) 2 ?
C11 C12 1.548(14) . ?
C11 K1 3.220(11) 1_565 ?
C11 K2 3.400(11) 1_565 ?
C11 K3 3.506(10) 3 ?
C12 K2 3.513(11) 1_565 ?
C21 C22 1.528(15) . ?
C31 C32 1.554(15) . ?
C32 K3 3.517(12) 2 ?
C41 C42 1.521(15) . ?
C41 K1 3.225(12) 1_565 ?
C41 K2 3.474(11) 3 ?
C41 K3 3.480(12) 1_565 ?
C42 K5 3.286(11) 3_455 ?
C51 C52 1.537(16) . ?
C61 C62 1.522(15) . ?
C62 K4 3.509(11) 2 ?
